data_4082540
loop_
_publ_author_name
'Oliva-Madrid, Mar\'ia-Jos\'e'
'Garc\'ia-L\'opez, Jos\'e-Antonio'
'Saura-Llamas, Isabel'
'Bautista, Delia'
'Vicente, Jos\'e'

_publ_section_title
;
 Reactivity toward Neutral N- and P-Donor Ligands of Eight-Membered
 Palladacycles Arising from Monoinsertion of Alkynes into the Pd--C Bond
 of Orthopalladated Homoveratrylamine and Phentermine. A New Example of
 the Transphobia Effect
;
_journal_issue 1
_journal_name_full Organometallics
_journal_page_first 33
_journal_paper_doi 10.1021/om401090b
_journal_volume 33
_journal_year 2014
_chemical_formula_sum 'C25.5 H29.5 Cl2.5 N2 Pd'
_chemical_formula_weight 559.04
_chemical_name_systematic
; 
 ? 
;
_space_group_IT_number 2
_symmetry_cell_setting triclinic
_symmetry_space_group_name_Hall '-P 1'
_symmetry_space_group_name_H-M 'P -1'
_atom_sites_solution_hydrogens geom
_atom_sites_solution_primary direct
_atom_sites_solution_secondary difmap
_audit_creation_method SHELXL-97
_cell_angle_alpha 101.848(2)
_cell_angle_beta 94.469(2)
_cell_angle_gamma 92.854(2)
_cell_formula_units_Z 4
_cell_length_a 10.6072(8)
_cell_length_b 10.7085(8)
_cell_length_c 22.0851(17)
_cell_measurement_reflns_used 6692
_cell_measurement_temperature 100(2)
_cell_measurement_theta_max 28.56
_cell_measurement_theta_min 2.41
_cell_volume 2442.1(3)
_computing_cell_refinement 'Bruker SAINT'
_computing_data_collection 'Bruker SMART'
_computing_data_reduction 'Bruker SAINT'
_computing_molecular_graphics 'Bruker SHELXTL'
_computing_publication_material 'Bruker SHELXTL'
_computing_structure_refinement 'SHELXL-97 (Sheldrick, 1997)'
_computing_structure_solution 'SHELXS-97 (Sheldrick, 1990)'
_diffrn_ambient_temperature 100(2)
_diffrn_detector_area_resol_mean 8.26
_diffrn_measured_fraction_theta_full 0.995
_diffrn_measured_fraction_theta_max 0.967
_diffrn_measurement_device_type 'Bruker SMART APEX CCD'
_diffrn_measurement_method \w-scan
_diffrn_radiation_monochromator graphite
_diffrn_radiation_source 'fine-focus sealed tube'
_diffrn_radiation_type MoK\a
_diffrn_radiation_wavelength 0.71073
_diffrn_reflns_av_R_equivalents 0.0176
_diffrn_reflns_av_sigmaI/netI 0.0214
_diffrn_reflns_limit_h_max 13
_diffrn_reflns_limit_h_min -13
_diffrn_reflns_limit_k_max 13
_diffrn_reflns_limit_k_min -13
_diffrn_reflns_limit_l_max 29
_diffrn_reflns_limit_l_min -28
_diffrn_reflns_number 29776
_diffrn_reflns_theta_full 26.00
_diffrn_reflns_theta_max 27.88
_diffrn_reflns_theta_min 1.89
_exptl_absorpt_coefficient_mu 1.049
_exptl_absorpt_correction_T_max 0.8757
_exptl_absorpt_correction_T_min 0.7935
_exptl_absorpt_correction_type multi-scan
_exptl_absorpt_process_details SADABS
_exptl_crystal_colour pale-yellow
_exptl_crystal_density_diffrn 1.520
_exptl_crystal_density_method 'not measured'
_exptl_crystal_description block
_exptl_crystal_F_000 1140
_exptl_crystal_size_max 0.31
_exptl_crystal_size_mid 0.19
_exptl_crystal_size_min 0.13
_refine_diff_density_max 0.457
_refine_diff_density_min -0.470
_refine_diff_density_rms 0.067
_refine_ls_extinction_method none
_refine_ls_goodness_of_fit_ref 1.047
_refine_ls_hydrogen_treatment 'NH2 free with SADI, methyls rigid, others riding'
_refine_ls_matrix_type full
_refine_ls_number_parameters 583
_refine_ls_number_reflns 11243
_refine_ls_number_restraints 6
_refine_ls_restrained_S_all 1.047
_refine_ls_R_factor_all 0.0242
_refine_ls_R_factor_gt 0.0227
_refine_ls_shift/su_max 0.003
_refine_ls_shift/su_mean 0.000
_refine_ls_structure_factor_coef Fsqd
_refine_ls_weighting_details 'calc w=1/[\s^2^(Fo^2^)+(0.0252P)^2^+1.7084P] where P=(Fo^2^+2Fc^2^)/3'
_refine_ls_weighting_scheme calc
_refine_ls_wR_factor_gt 0.0559
_refine_ls_wR_factor_ref 0.0567
_reflns_number_gt 10650
_reflns_number_total 11243
_reflns_threshold_expression >2sigma(I)
_cod_data_source_file om401090b_si_002.cif
_cod_data_source_block jaj311s076
_cod_original_formula_sum 'C25.50 H29.50 Cl2.50 N2 Pd'
_cod_database_code 4082540

loop_
_symmetry_equiv_pos_as_xyz
'x, y, z'
'-x, -y, -z'

loop_
_atom_site_label
_atom_site_type_symbol
_atom_site_fract_x
_atom_site_fract_y
_atom_site_fract_z
_atom_site_U_iso_or_equiv
_atom_site_adp_type
_atom_site_occupancy
_atom_site_symmetry_multiplicity
_atom_site_calc_flag
_atom_site_refinement_flags
Pd1 Pd 0.640049(11) 0.599210(11) 0.312813(5) 0.01316(3) Uani 1 1 d .
Cl1 Cl 0.79301(4) 0.63260(4) 0.240168(18) 0.01956(8) Uani 1 1 d .
C1 C 0.56118(15) 0.76904(15) 0.44351(7) 0.0155(3) Uani 1 1 d .
N1 N 0.51959(13) 0.70166(13) 0.26754(6) 0.0154(3) Uani 1 1 d D
H01A H 0.4473(15) 0.6633(18) 0.2593(9) 0.021(5) Uiso 1 1 d D
H01B H 0.5513(18) 0.6950(19) 0.2331(7) 0.017(5) Uiso 1 1 d D
N2 N 0.75986(13) 0.48932(13) 0.35394(6) 0.0170(3) Uani 1 1 d .
C2 C 0.54770(15) 0.87064(15) 0.41248(7) 0.0155(3) Uani 1 1 d .
C3 C 0.61352(16) 0.98809(16) 0.43881(8) 0.0190(3) Uani 1 1 d .
H3 H 0.6040 1.0578 0.4187 0.023 Uiso 1 1 calc R
C4 C 0.69223(16) 1.00579(17) 0.49342(8) 0.0212(3) Uani 1 1 d .
H4 H 0.7376 1.0859 0.5097 0.025 Uiso 1 1 calc R
C5 C 0.70434(16) 0.90540(17) 0.52424(8) 0.0209(3) Uani 1 1 d .
H5 H 0.7576 0.9166 0.5618 0.025 Uiso 1 1 calc R
C6 C 0.63821(16) 0.78937(16) 0.49969(8) 0.0184(3) Uani 1 1 d .
H6 H 0.6450 0.7217 0.5214 0.022 Uiso 1 1 calc R
C7 C 0.48771(15) 0.64309(15) 0.42103(7) 0.0155(3) Uani 1 1 d .
C8 C 0.50560(15) 0.56556(15) 0.36707(7) 0.0149(3) Uani 1 1 d .
C9 C 0.50325(15) 0.84131(15) 0.29072(7) 0.0158(3) Uani 1 1 d .
C10 C 0.45414(15) 0.86186(15) 0.35601(7) 0.0154(3) Uani 1 1 d .
H10A H 0.4090 0.9416 0.3621 0.018 Uiso 1 1 calc R
H10B H 0.3904 0.7909 0.3556 0.018 Uiso 1 1 calc R
C11 C 0.40221(17) 0.87972(17) 0.24559(8) 0.0214(3) Uani 1 1 d .
H11A H 0.4292 0.8607 0.2034 0.032 Uiso 1 1 calc R
H11B H 0.3912 0.9715 0.2580 0.032 Uiso 1 1 calc R
H11C H 0.3216 0.8315 0.2465 0.032 Uiso 1 1 calc R
C12 C 0.62904(17) 0.91601(16) 0.28996(8) 0.0210(3) Uani 1 1 d .
H12A H 0.6939 0.8879 0.3174 0.031 Uiso 1 1 calc R
H12B H 0.6194 1.0075 0.3045 0.031 Uiso 1 1 calc R
H12C H 0.6547 0.9006 0.2475 0.031 Uiso 1 1 calc R
C13 C 0.39268(16) 0.61210(17) 0.46468(8) 0.0200(3) Uani 1 1 d .
H13A H 0.3461 0.5300 0.4462 0.030 Uiso 1 1 calc R
H13B H 0.3330 0.6795 0.4715 0.030 Uiso 1 1 calc R
H13C H 0.4376 0.6067 0.5045 0.030 Uiso 1 1 calc R
C21 C 0.42512(16) 0.44516(15) 0.34334(7) 0.0165(3) Uani 1 1 d .
C22 C 0.46377(18) 0.32687(16) 0.35300(8) 0.0225(4) Uani 1 1 d .
H22 H 0.5457 0.3216 0.3726 0.027 Uiso 1 1 calc R
C23 C 0.3830(2) 0.21768(17) 0.33412(9) 0.0290(4) Uani 1 1 d .
H23 H 0.4093 0.1386 0.3420 0.035 Uiso 1 1 calc R
C24 C 0.2642(2) 0.22220(18) 0.30382(9) 0.0293(4) Uani 1 1 d .
H24 H 0.2097 0.1467 0.2908 0.035 Uiso 1 1 calc R
C25 C 0.22583(18) 0.33795(18) 0.29276(9) 0.0260(4) Uani 1 1 d .
H25 H 0.1450 0.3419 0.2717 0.031 Uiso 1 1 calc R
C26 C 0.30558(16) 0.44835(16) 0.31252(8) 0.0196(3) Uani 1 1 d .
H26 H 0.2783 0.5273 0.3049 0.024 Uiso 1 1 calc R
C31 C 0.78125(16) 0.50237(17) 0.41577(8) 0.0201(3) Uani 1 1 d .
H31 H 0.7400 0.5662 0.4421 0.024 Uiso 1 1 calc R
C32 C 0.86096(17) 0.42649(18) 0.44250(8) 0.0235(4) Uani 1 1 d .
H32 H 0.8745 0.4396 0.4864 0.028 Uiso 1 1 calc R
C33 C 0.92156(18) 0.33091(18) 0.40524(9) 0.0257(4) Uani 1 1 d .
C34 C 0.89889(17) 0.31862(17) 0.34138(9) 0.0237(4) Uani 1 1 d .
H34 H 0.9380 0.2548 0.3140 0.028 Uiso 1 1 calc R
C35 C 0.81990(16) 0.39862(17) 0.31751(8) 0.0203(3) Uani 1 1 d .
H35 H 0.8073 0.3894 0.2737 0.024 Uiso 1 1 calc R
C36 C 1.0098(2) 0.2467(2) 0.43230(11) 0.0419(6) Uani 1 1 d .
H36A H 0.9771 0.1572 0.4188 0.063 Uiso 1 1 calc R
H36B H 1.0156 0.2710 0.4777 0.063 Uiso 1 1 calc R
H36C H 1.0940 0.2570 0.4179 0.063 Uiso 1 1 calc R
Pd2 Pd 0.213505(11) 0.331316(11) 0.122751(5) 0.01322(3) Uani 1 1 d .
Cl2 Cl 0.27113(4) 0.55614(4) 0.170669(19) 0.02080(8) Uani 1 1 d .
N3 N 0.37334(13) 0.27678(14) 0.16754(7) 0.0166(3) Uani 1 1 d D
H03B H 0.3858(19) 0.3372(16) 0.1997(8) 0.019(5) Uiso 1 1 d D
H03A H 0.3511(19) 0.2100(16) 0.1798(9) 0.019(5) Uiso 1 1 d D
N4 N 0.04728(13) 0.37961(13) 0.08099(6) 0.0150(3) Uani 1 1 d .
C51 C 0.29143(15) 0.14080(15) -0.00152(7) 0.0157(3) Uani 1 1 d .
C52 C 0.41964(15) 0.17274(15) 0.02023(7) 0.0159(3) Uani 1 1 d .
C53 C 0.49953(16) 0.22051(16) -0.01853(8) 0.0195(3) Uani 1 1 d .
H53 H 0.5864 0.2415 -0.0045 0.023 Uiso 1 1 calc R
C54 C 0.45551(17) 0.23814(17) -0.07687(8) 0.0224(4) Uani 1 1 d .
H54 H 0.5110 0.2735 -0.1016 0.027 Uiso 1 1 calc R
C55 C 0.32973(17) 0.20370(17) -0.09869(8) 0.0220(3) Uani 1 1 d .
H55 H 0.2989 0.2141 -0.1388 0.026 Uiso 1 1 calc R
C56 C 0.24937(16) 0.15413(16) -0.06166(8) 0.0187(3) Uani 1 1 d .
H56 H 0.1639 0.1286 -0.0773 0.022 Uiso 1 1 calc R
C57 C 0.20226(15) 0.08184(15) 0.03573(8) 0.0155(3) Uani 1 1 d .
C58 C 0.16696(15) 0.14547(15) 0.09003(7) 0.0150(3) Uani 1 1 d .
C59 C 0.49610(15) 0.25451(16) 0.13897(8) 0.0178(3) Uani 1 1 d .
C60 C 0.47741(15) 0.14543(16) 0.08073(8) 0.0174(3) Uani 1 1 d .
H60A H 0.5613 0.1120 0.0731 0.021 Uiso 1 1 calc R
H60B H 0.4237 0.0756 0.0909 0.021 Uiso 1 1 calc R
C61 C 0.54639(17) 0.38016(17) 0.12524(8) 0.0228(4) Uani 1 1 d .
H61A H 0.4838 0.4098 0.0973 0.034 Uiso 1 1 calc R
H61B H 0.6257 0.3675 0.1055 0.034 Uiso 1 1 calc R
H61C H 0.5621 0.4442 0.1641 0.034 Uiso 1 1 calc R
C62 C 0.58791(17) 0.2127(2) 0.18702(9) 0.0273(4) Uani 1 1 d .
H62A H 0.5916 0.2748 0.2266 0.041 Uiso 1 1 calc R
H62B H 0.6726 0.2081 0.1721 0.041 Uiso 1 1 calc R
H62C H 0.5582 0.1283 0.1931 0.041 Uiso 1 1 calc R
C63 C 0.15730(16) -0.05434(16) 0.00560(8) 0.0205(3) Uani 1 1 d .
H63A H 0.2266 -0.1104 0.0092 0.031 Uiso 1 1 calc R
H63B H 0.1306 -0.0596 -0.0384 0.031 Uiso 1 1 calc R
H63C H 0.0856 -0.0814 0.0264 0.031 Uiso 1 1 calc R
C71 C 0.09480(15) 0.08128(15) 0.13148(7) 0.0167(3) Uani 1 1 d .
C72 C 0.13337(16) -0.03428(16) 0.14524(8) 0.0204(3) Uani 1 1 d .
H72 H 0.2078 -0.0686 0.1293 0.024 Uiso 1 1 calc R
C73 C 0.06472(18) -0.09953(18) 0.18177(9) 0.0258(4) Uani 1 1 d .
H73 H 0.0916 -0.1785 0.1896 0.031 Uiso 1 1 calc R
C74 C -0.04264(17) -0.04965(18) 0.20670(8) 0.0249(4) Uani 1 1 d .
H74 H -0.0903 -0.0945 0.2311 0.030 Uiso 1 1 calc R
C75 C -0.07950(16) 0.06656(18) 0.19550(8) 0.0220(3) Uani 1 1 d .
H75 H -0.1520 0.1020 0.2132 0.026 Uiso 1 1 calc R
C76 C -0.01205(16) 0.13198(16) 0.15879(8) 0.0185(3) Uani 1 1 d .
H76 H -0.0385 0.2119 0.1521 0.022 Uiso 1 1 calc R
C81 C 0.00888(15) 0.33458(15) 0.02070(7) 0.0160(3) Uani 1 1 d .
H81 H 0.0595 0.2765 -0.0035 0.019 Uiso 1 1 calc R
C82 C -0.10120(15) 0.36907(15) -0.00778(8) 0.0163(3) Uani 1 1 d .
H82 H -0.1242 0.3351 -0.0507 0.020 Uiso 1 1 calc R
C83 C -0.17791(15) 0.45320(15) 0.02619(8) 0.0158(3) Uani 1 1 d .
C84 C -0.13807(16) 0.49903(16) 0.08911(8) 0.0180(3) Uani 1 1 d .
H84 H -0.1877 0.5562 0.1144 0.022 Uiso 1 1 calc R
C85 C -0.02677(16) 0.46137(15) 0.11452(8) 0.0173(3) Uani 1 1 d .
H85 H -0.0013 0.4943 0.1573 0.021 Uiso 1 1 calc R
C86 C -0.29584(16) 0.49629(16) -0.00331(8) 0.0192(3) Uani 1 1 d .
H86A H -0.2817 0.5858 -0.0064 0.029 Uiso 1 1 calc R
H86B H -0.3662 0.4881 0.0222 0.029 Uiso 1 1 calc R
H86C H -0.3166 0.4430 -0.0450 0.029 Uiso 1 1 calc R
C99 C 0.00416(17) 0.77157(19) 0.36003(8) 0.0246(4) Uani 1 1 d .
H99 H -0.0504 0.7293 0.3216 0.030 Uiso 1 1 calc R
Cl3 Cl 0.11278(5) 0.88330(6) 0.34076(2) 0.03878(12) Uani 1 1 d .
Cl4 Cl 0.08622(6) 0.65346(6) 0.38888(3) 0.04545(14) Uani 1 1 d .
Cl5 Cl -0.09307(5) 0.84815(5) 0.41488(2) 0.03398(11) Uani 1 1 d .

loop_
_atom_site_aniso_label
_atom_site_aniso_U_11
_atom_site_aniso_U_22
_atom_site_aniso_U_33
_atom_site_aniso_U_23
_atom_site_aniso_U_13
_atom_site_aniso_U_12
Pd1 0.01362(6) 0.01440(6) 0.01147(6) 0.00204(4) 0.00161(4) 0.00302(4)
Cl1 0.01785(18) 0.0269(2) 0.01399(17) 0.00368(15) 0.00351(14) 0.00164(15)
C1 0.0142(7) 0.0169(7) 0.0147(7) 0.0001(6) 0.0044(6) 0.0041(6)
N1 0.0168(7) 0.0149(7) 0.0138(6) 0.0015(5) 0.0002(5) 0.0018(5)
N2 0.0167(7) 0.0186(7) 0.0159(7) 0.0036(5) 0.0017(5) 0.0038(5)
C2 0.0144(7) 0.0177(8) 0.0140(7) 0.0005(6) 0.0036(6) 0.0047(6)
C3 0.0202(8) 0.0173(8) 0.0188(8) 0.0013(6) 0.0036(6) 0.0034(6)
C4 0.0198(8) 0.0196(8) 0.0209(8) -0.0032(7) 0.0020(7) 0.0012(6)
C5 0.0171(8) 0.0274(9) 0.0155(8) -0.0025(7) -0.0007(6) 0.0066(7)
C6 0.0198(8) 0.0207(8) 0.0148(7) 0.0022(6) 0.0023(6) 0.0078(6)
C7 0.0161(7) 0.0159(7) 0.0155(7) 0.0047(6) 0.0010(6) 0.0044(6)
C8 0.0150(7) 0.0151(7) 0.0157(7) 0.0051(6) 0.0017(6) 0.0045(6)
C9 0.0189(8) 0.0137(7) 0.0145(7) 0.0024(6) 0.0003(6) 0.0026(6)
C10 0.0160(7) 0.0149(7) 0.0153(7) 0.0030(6) 0.0006(6) 0.0029(6)
C11 0.0276(9) 0.0188(8) 0.0176(8) 0.0038(6) -0.0030(7) 0.0068(7)
C12 0.0241(9) 0.0188(8) 0.0196(8) 0.0028(6) 0.0039(7) -0.0018(7)
C13 0.0215(8) 0.0212(8) 0.0178(8) 0.0036(6) 0.0060(6) 0.0024(6)
C21 0.0220(8) 0.0148(7) 0.0133(7) 0.0026(6) 0.0065(6) 0.0025(6)
C22 0.0317(10) 0.0182(8) 0.0180(8) 0.0043(7) 0.0022(7) 0.0049(7)
C23 0.0505(12) 0.0149(8) 0.0219(9) 0.0035(7) 0.0072(8) 0.0009(8)
C24 0.0420(11) 0.0202(9) 0.0230(9) -0.0012(7) 0.0108(8) -0.0110(8)
C25 0.0235(9) 0.0306(10) 0.0218(9) 0.0005(7) 0.0053(7) -0.0052(7)
C26 0.0208(8) 0.0192(8) 0.0191(8) 0.0034(6) 0.0062(6) 0.0009(6)
C31 0.0201(8) 0.0237(8) 0.0171(8) 0.0044(7) 0.0035(6) 0.0053(7)
C32 0.0228(9) 0.0313(10) 0.0189(8) 0.0087(7) 0.0034(7) 0.0073(7)
C33 0.0242(9) 0.0273(9) 0.0289(10) 0.0114(8) 0.0036(7) 0.0099(7)
C34 0.0224(9) 0.0217(9) 0.0261(9) 0.0012(7) 0.0039(7) 0.0073(7)
C35 0.0198(8) 0.0225(8) 0.0173(8) 0.0005(7) 0.0022(6) 0.0043(6)
C36 0.0481(13) 0.0472(13) 0.0361(12) 0.0160(10) 0.0040(10) 0.0299(11)
Pd2 0.01308(6) 0.01281(6) 0.01311(6) 0.00197(4) -0.00033(4) -0.00025(4)
Cl2 0.02279(19) 0.01574(18) 0.02113(19) 0.00042(15) -0.00408(15) -0.00143(15)
N3 0.0165(7) 0.0185(7) 0.0145(7) 0.0030(6) 0.0007(5) 0.0005(5)
N4 0.0155(6) 0.0135(6) 0.0159(6) 0.0033(5) 0.0006(5) 0.0004(5)
C51 0.0167(7) 0.0133(7) 0.0159(7) -0.0001(6) 0.0017(6) 0.0020(6)
C52 0.0180(8) 0.0138(7) 0.0145(7) -0.0005(6) 0.0019(6) 0.0025(6)
C53 0.0180(8) 0.0195(8) 0.0196(8) 0.0003(6) 0.0038(6) 0.0010(6)
C54 0.0261(9) 0.0234(9) 0.0177(8) 0.0021(7) 0.0080(7) 0.0008(7)
C55 0.0291(9) 0.0229(9) 0.0131(7) 0.0012(6) 0.0015(7) 0.0037(7)
C56 0.0200(8) 0.0187(8) 0.0155(8) -0.0005(6) -0.0002(6) 0.0025(6)
C57 0.0126(7) 0.0150(7) 0.0187(8) 0.0043(6) -0.0019(6) 0.0011(6)
C58 0.0124(7) 0.0155(7) 0.0169(7) 0.0042(6) -0.0018(6) 0.0003(6)
C59 0.0135(7) 0.0235(8) 0.0159(7) 0.0031(6) -0.0006(6) 0.0015(6)
C60 0.0152(7) 0.0186(8) 0.0186(8) 0.0038(6) 0.0009(6) 0.0032(6)
C61 0.0205(8) 0.0242(9) 0.0212(8) 0.0004(7) 0.0018(7) -0.0052(7)
C62 0.0190(8) 0.0416(11) 0.0210(9) 0.0062(8) -0.0026(7) 0.0071(8)
C63 0.0205(8) 0.0159(8) 0.0229(8) 0.0000(6) 0.0002(7) 0.0007(6)
C71 0.0164(7) 0.0174(8) 0.0148(7) 0.0025(6) -0.0023(6) -0.0031(6)
C72 0.0173(8) 0.0212(8) 0.0235(8) 0.0080(7) -0.0012(6) 0.0008(6)
C73 0.0260(9) 0.0262(9) 0.0280(9) 0.0146(8) -0.0037(7) -0.0013(7)
C74 0.0216(8) 0.0334(10) 0.0224(9) 0.0147(8) -0.0013(7) -0.0063(7)
C75 0.0180(8) 0.0302(9) 0.0173(8) 0.0047(7) 0.0009(6) -0.0006(7)
C76 0.0187(8) 0.0197(8) 0.0169(8) 0.0037(6) -0.0005(6) 0.0007(6)
C81 0.0175(8) 0.0125(7) 0.0178(8) 0.0027(6) 0.0029(6) -0.0005(6)
C82 0.0184(8) 0.0145(7) 0.0153(7) 0.0028(6) 0.0001(6) -0.0020(6)
C83 0.0153(7) 0.0145(7) 0.0186(8) 0.0064(6) 0.0021(6) -0.0021(6)
C84 0.0191(8) 0.0176(8) 0.0178(8) 0.0039(6) 0.0037(6) 0.0028(6)
C85 0.0195(8) 0.0175(8) 0.0145(7) 0.0025(6) 0.0019(6) 0.0003(6)
C86 0.0171(8) 0.0196(8) 0.0214(8) 0.0063(7) 0.0001(6) 0.0007(6)
C99 0.0172(8) 0.0329(10) 0.0220(9) 0.0017(7) 0.0006(7) 0.0028(7)
Cl3 0.0315(3) 0.0538(3) 0.0315(3) 0.0126(2) 0.0035(2) -0.0097(2)
Cl4 0.0445(3) 0.0463(3) 0.0525(3) 0.0178(3) 0.0141(3) 0.0246(3)
Cl5 0.0287(2) 0.0437(3) 0.0321(2) 0.0080(2) 0.01098(19) 0.0146(2)

loop_
_atom_type_symbol
_atom_type_description
_atom_type_scat_dispersion_real
_atom_type_scat_dispersion_imag
_atom_type_scat_source
C C 0.0033 0.0016 'International Tables Vol C Tables 4.2.6.8 and 6.1.1.4'
H H 0.0000 0.0000 'International Tables Vol C Tables 4.2.6.8 and 6.1.1.4'
N N 0.0061 0.0033 'International Tables Vol C Tables 4.2.6.8 and 6.1.1.4'
Cl Cl 0.1484 0.1585 'International Tables Vol C Tables 4.2.6.8 and 6.1.1.4'
Pd Pd -0.9988 1.0072 'International Tables Vol C Tables 4.2.6.8 and 6.1.1.4'

loop_
_geom_angle_atom_site_label_1
_geom_angle_atom_site_label_2
_geom_angle_atom_site_label_3
_geom_angle
C8 Pd1 N1 90.73(6)
C8 Pd1 N2 90.30(6)
N1 Pd1 N2 177.00(5)
C8 Pd1 Cl1 175.77(5)
N1 Pd1 Cl1 87.03(4)
N2 Pd1 Cl1 91.76(4)
C6 C1 C2 119.17(15)
C6 C1 C7 118.81(15)
C2 C1 C7 121.83(14)
C9 N1 Pd1 123.06(10)
C31 N2 C35 117.68(14)
C31 N2 Pd1 123.38(11)
C35 N2 Pd1 118.93(11)
C3 C2 C1 118.26(15)
C3 C2 C10 118.90(15)
C1 C2 C10 122.49(14)
C4 C3 C2 121.97(16)
C3 C4 C5 119.56(16)
C6 C5 C4 119.41(16)
C5 C6 C1 121.60(16)
C8 C7 C1 122.17(15)
C8 C7 C13 123.72(15)
C1 C7 C13 114.10(14)
C7 C8 C21 121.32(15)
C7 C8 Pd1 123.85(12)
C21 C8 Pd1 114.83(11)
N1 C9 C12 108.65(13)
N1 C9 C11 106.80(13)
C12 C9 C11 110.03(14)
N1 C9 C10 109.42(13)
C12 C9 C10 113.04(13)
C11 C9 C10 108.71(13)
C2 C10 C9 119.29(13)
C26 C21 C22 118.16(16)
C26 C21 C8 120.11(15)
C22 C21 C8 121.69(15)
C23 C22 C21 120.33(18)
C22 C23 C24 120.94(18)
C25 C24 C23 119.34(17)
C24 C25 C26 120.03(18)
C25 C26 C21 121.18(17)
N2 C31 C32 122.50(16)
C31 C32 C33 120.24(17)
C34 C33 C32 116.68(16)
C34 C33 C36 121.24(17)
C32 C33 C36 122.07(18)
C35 C34 C33 120.36(16)
N2 C35 C34 122.51(16)
C58 Pd2 N4 91.24(6)
C58 Pd2 N3 87.01(6)
N4 Pd2 N3 176.53(5)
C58 Pd2 Cl2 175.76(5)
N4 Pd2 Cl2 90.91(4)
N3 Pd2 Cl2 90.65(4)
C59 N3 Pd2 124.09(10)
C81 N4 C85 117.39(14)
C81 N4 Pd2 122.83(11)
C85 N4 Pd2 119.77(11)
C56 C51 C52 119.07(15)
C56 C51 C57 119.40(14)
C52 C51 C57 121.29(14)
C53 C52 C51 118.33(15)
C53 C52 C60 118.61(15)
C51 C52 C60 122.78(15)
C54 C53 C52 121.98(16)
C55 C54 C53 119.46(16)
C56 C55 C54 119.62(16)
C55 C56 C51 121.45(16)
C58 C57 C51 122.59(14)
C58 C57 C63 124.46(15)
C51 C57 C63 112.95(14)
C57 C58 C71 122.35(14)
C57 C58 Pd2 122.57(12)
C71 C58 Pd2 115.03(11)
N3 C59 C61 107.91(14)
N3 C59 C62 107.19(13)
C61 C59 C62 110.09(14)
N3 C59 C60 110.56(13)
C61 C59 C60 112.91(14)
C62 C59 C60 108.03(14)
C52 C60 C59 119.20(14)
C76 C71 C72 117.29(15)
C76 C71 C58 122.66(15)
C72 C71 C58 120.05(15)
C73 C72 C71 121.42(17)
C74 C73 C72 120.25(17)
C75 C74 C73 119.12(16)
C74 C75 C76 121.03(17)
C75 C76 C71 120.79(16)
N4 C81 C82 122.95(15)
C81 C82 C83 120.15(15)
C82 C83 C84 116.69(15)
C82 C83 C86 121.86(15)
C84 C83 C86 121.43(15)
C85 C84 C83 120.21(15)
N4 C85 C84 122.61(15)
Cl5 C99 Cl3 110.46(11)
Cl5 C99 Cl4 110.55(10)
Cl3 C99 Cl4 109.90(10)

loop_
_geom_bond_atom_site_label_1
_geom_bond_atom_site_label_2
_geom_bond_distance
Pd1 C8 1.9980(16)
Pd1 N1 2.0560(14)
Pd1 N2 2.0574(14)
Pd1 Cl1 2.4327(4)
C1 C6 1.403(2)
C1 C2 1.407(2)
C1 C7 1.494(2)
N1 C9 1.501(2)
N2 C31 1.344(2)
N2 C35 1.348(2)
C2 C3 1.399(2)
C2 C10 1.516(2)
C3 C4 1.386(2)
C4 C5 1.391(3)
C5 C6 1.381(2)
C7 C8 1.338(2)
C7 C13 1.518(2)
C8 C21 1.486(2)
C9 C12 1.524(2)
C9 C11 1.535(2)
C9 C10 1.548(2)
C21 C26 1.397(2)
C21 C22 1.403(2)
C22 C23 1.385(3)
C23 C24 1.388(3)
C24 C25 1.386(3)
C25 C26 1.391(2)
C31 C32 1.383(2)
C32 C33 1.393(3)
C33 C34 1.390(3)
C33 C36 1.504(3)
C34 C35 1.379(2)
Pd2 C58 1.9956(16)
Pd2 N4 2.0640(13)
Pd2 N3 2.0660(14)
Pd2 Cl2 2.4487(4)
N3 C59 1.499(2)
N4 C81 1.343(2)
N4 C85 1.351(2)
C51 C56 1.405(2)
C51 C52 1.408(2)
C51 C57 1.498(2)
C52 C53 1.401(2)
C52 C60 1.516(2)
C53 C54 1.389(2)
C54 C55 1.388(3)
C55 C56 1.385(2)
C57 C58 1.342(2)
C57 C63 1.510(2)
C58 C71 1.487(2)
C59 C61 1.519(2)
C59 C62 1.534(2)
C59 C60 1.542(2)
C71 C76 1.406(2)
C71 C72 1.406(2)
C72 C73 1.393(2)
C73 C74 1.387(3)
C74 C75 1.387(3)
C75 C76 1.391(2)
C81 C82 1.385(2)
C82 C83 1.388(2)
C83 C84 1.399(2)
C83 C86 1.502(2)
C84 C85 1.381(2)
C99 Cl5 1.7535(19)
C99 Cl3 1.757(2)
C99 Cl4 1.766(2)

loop_
_geom_hbond_atom_site_label_D
_geom_hbond_atom_site_label_H
_geom_hbond_atom_site_label_A
_geom_hbond_distance_DH
_geom_hbond_distance_HA
_geom_hbond_distance_DA
_geom_hbond_angle_DHA
_geom_hbond_site_symmetry_A
N1 H01A Cl2 0.840(15) 2.633(17) 3.3606(15) 145.7(18) .
C99 H99 Cl1 1.00 2.38 3.3711(19) 171.1 1_455
